data_4511517
loop_
_publ_author_name
'Babu, N. Jagadeesh'
'Nangia, Ashwini'

_publ_section_title
;
 MultipleZ&#x2018; in Carboxylic Acid&#x2212;Pyridine Trimer Synthon and
 Kagom\'e Lattice in the Structure of 5-Methylpyrazine-2,3-dicarboxylic
 Acid
;
_journal_issue 9
_journal_name_full 'Crystal Growth &amp; Design'
_journal_page_first 1995
_journal_paper_doi 10.1021/cg060180+
_journal_volume 6
_journal_year 2006
_chemical_formula_moiety 'C7 H6 N2 O4'
_chemical_formula_sum 'C7 H6 N2 O4'
_chemical_formula_weight 182.14
_chemical_name_common 'Methylpyrazine dicarboxylic acid'
_chemical_name_systematic
; 
 5-Methyl-pyrazine-2, 3-dicarboxylic acid  
;
_space_group_IT_number 170
_symmetry_cell_setting hexagonal
_symmetry_space_group_name_Hall 'P 65'
_symmetry_space_group_name_H-M 'P 65'
_atom_sites_solution_hydrogens geom
_atom_sites_solution_primary direct
_atom_sites_solution_secondary difmap
_audit_creation_method SHELXL-97
_cell_angle_alpha 90.00
_cell_angle_beta 90.00
_cell_angle_gamma 120.00
_cell_formula_units_Z 18
_cell_length_a 13.6974(6)
_cell_length_b 13.6974(6)
_cell_length_c 21.3258(17)
_cell_measurement_temperature 100(2)
_cell_volume 3465.1(3)
_computing_cell_refinement 'Bruker SMART'
_computing_data_collection 'Bruker SMART'
_computing_data_reduction 'Bruker SAINT'
_computing_molecular_graphics 'Bruker SHELXTL'
_computing_publication_material 'Bruker SHELXTL'
_computing_structure_refinement 'SHELXL-97 (Sheldrick, 1997)'
_computing_structure_solution 'SHELXS-97 (Sheldrick, 1990)'
_diffrn_ambient_temperature 100(2)
_diffrn_measured_fraction_theta_full 1.000
_diffrn_measured_fraction_theta_max 1.000
_diffrn_measurement_device_type 'CCD area detector'
_diffrn_measurement_method 'phi and omega scans'
_diffrn_radiation_monochromator graphite
_diffrn_radiation_source 'fine-focus sealed tube'
_diffrn_radiation_type MoK\a
_diffrn_radiation_wavelength 0.71073
_diffrn_reflns_av_R_equivalents 0.0421
_diffrn_reflns_av_sigmaI/netI 0.0385
_diffrn_reflns_limit_h_max 12
_diffrn_reflns_limit_h_min -16
_diffrn_reflns_limit_k_max 11
_diffrn_reflns_limit_k_min -16
_diffrn_reflns_limit_l_max 13
_diffrn_reflns_limit_l_min -26
_diffrn_reflns_number 9518
_diffrn_reflns_theta_full 26.02
_diffrn_reflns_theta_max 26.02
_diffrn_reflns_theta_min 1.72
_exptl_absorpt_coefficient_mu 0.132
_exptl_absorpt_correction_T_max 0.9844
_exptl_absorpt_correction_T_min 0.9678
_exptl_absorpt_correction_type multi-scan
_exptl_absorpt_process_details 'Bruker AXS SADABS program'
_exptl_crystal_colour brown
_exptl_crystal_density_diffrn 1.571
_exptl_crystal_density_method 'not measured'
_exptl_crystal_description hexagonal
_exptl_crystal_F_000 1692
_exptl_crystal_size_max 0.25
_exptl_crystal_size_mid 0.21
_exptl_crystal_size_min 0.12
_refine_diff_density_max 0.248
_refine_diff_density_min -0.229
_refine_diff_density_rms 0.060
_refine_ls_abs_structure_details 'Flack H D (1983), Acta Cryst. A39, 876-881'
_refine_ls_abs_structure_Flack 0(10)
_refine_ls_extinction_method none
_refine_ls_goodness_of_fit_ref 1.075
_refine_ls_hydrogen_treatment mixed
_refine_ls_matrix_type full
_refine_ls_number_parameters 379
_refine_ls_number_reflns 2338
_refine_ls_number_restraints 1
_refine_ls_restrained_S_all 1.074
_refine_ls_R_factor_all 0.0568
_refine_ls_R_factor_gt 0.0458
_refine_ls_shift/su_max 0.000
_refine_ls_shift/su_mean 0.000
_refine_ls_structure_factor_coef Fsqd
_refine_ls_weighting_details 'calc w=1/[\s^2^(Fo^2^)+(0.0546P)^2^+0.1110P] where P=(Fo^2^+2Fc^2^)/3'
_refine_ls_weighting_scheme calc
_refine_ls_wR_factor_gt 0.0956
_refine_ls_wR_factor_ref 0.1009
_reflns_number_gt 1997
_reflns_number_total 2338
_reflns_threshold_expression >2sigma(I)
_cod_data_source_file cg060180%2Bsi20060630_013917.cif
_cod_data_source_block an139_m
_cod_depositor_comments
;
The following automatic conversions were performed:

'_symmetry_cell_setting' value 'Hexagonal' changed to 'hexagonal'
according to
/usr/data/users/saulius/automatic-downloads/retrospective/ACS/lib/dictionaries/cif_core.dic
dictionary named 'cif_core.dic' version 2.4.2 from 2011-04-26.

Automatic conversion script
Id: cif_fix_values 2281 2013-09-26 08:29:07Z andrius 
;
_cod_original_sg_symbol_H-M 'P6(5)   '
_cod_database_code 4511517

loop_
_symmetry_equiv_pos_as_xyz
'x, y, z'
'-y, x-y, z+2/3'
'-x+y, -x, z+1/3'
'-x, -y, z+1/2'
'y, -x+y, z+1/6'
'x-y, x, z+5/6'

loop_
_atom_site_label
_atom_site_type_symbol
_atom_site_fract_x
_atom_site_fract_y
_atom_site_fract_z
_atom_site_U_iso_or_equiv
_atom_site_adp_type
_atom_site_occupancy
_atom_site_symmetry_multiplicity
_atom_site_calc_flag
_atom_site_refinement_flags
N1 N 0.2812(2) 0.0553(3) -0.00072(13) 0.0207(7) Uani 1 1 d .
C10 C 0.4881(3) 0.7077(3) 0.99029(18) 0.0257(8) Uani 1 1 d .
H10 H 0.4532 0.7526 0.9901 0.031 Uiso 1 1 calc R
C16 C 0.8631(3) 0.3883(3) 0.98775(17) 0.0252(8) Uani 1 1 d .
C12 C 0.5806(3) 0.5766(3) 0.99242(16) 0.0233(8) Uani 1 1 d .
N3 N 0.5990(3) 0.7586(3) 0.99347(14) 0.0254(7) Uani 1 1 d .
O3 O 0.1165(2) 0.2428(2) 0.03261(13) 0.0305(6) Uani 1 1 d .
N5 N 0.8473(3) 0.2078(3) 1.00165(14) 0.0230(7) Uani 1 1 d .
O5 O 0.6484(3) 0.4639(3) 0.94895(13) 0.0389(8) Uani 1 1 d .
C20 C 0.7357(3) 0.1606(3) 0.99064(16) 0.0216(8) Uani 1 1 d .
C13 C 0.6467(3) 0.6936(3) 0.99395(17) 0.0228(8) Uani 1 1 d .
C5 C 0.2339(3) 0.1200(3) 0.00726(16) 0.0203(7) Uani 1 1 d .
O11 O 0.5035(2) 0.1367(2) 1.01589(12) 0.0277(6) Uani 1 1 d .
C9 C 0.4199(3) 0.5908(3) 0.98725(17) 0.0237(8) Uani 1 1 d .
C6 C 0.1181(3) 0.0740(3) 0.00792(17) 0.0222(8) Uani 1 1 d .
N4 N 0.4673(2) 0.5266(2) 0.98799(14) 0.0238(7) Uani 1 1 d .
O8 O 0.8190(3) 0.8587(3) 0.9977(2) 0.0509(10) Uani 1 1 d .
N2 N 0.0502(3) -0.0376(3) 0.00064(16) 0.0272(7) Uani 1 1 d .
O10 O 0.7138(2) -0.0144(3) 1.01718(15) 0.0331(7) Uani 1 1 d .
C18 C 0.5642(3) 0.1814(3) 0.96581(19) 0.0272(8) Uani 1 1 d .
O9 O 0.5756(2) -0.0129(2) 0.96163(13) 0.0319(6) Uani 1 1 d .
O2 O 0.3345(2) 0.3030(2) -0.03454(12) 0.0283(6) Uani 1 1 d .
N6 N 0.7538(3) 0.3407(3) 0.97613(13) 0.0236(7) Uani 1 1 d .
O7 O 0.8225(2) 0.6984(2) 0.99748(19) 0.0497(9) Uani 1 1 d .
C14 C 0.7732(3) 0.7499(3) 0.99668(19) 0.0265(8) Uani 1 1 d .
C2 C 0.2146(3) -0.0552(3) -0.00795(17) 0.0242(8) Uani 1 1 d .
C17 C 0.9094(3) 0.3184(3) 0.99986(16) 0.0234(8) Uani 1 1 d .
H17 H 0.9882 0.3525 1.0070 0.028 Uiso 1 1 calc R
C3 C 0.0975(3) -0.1006(3) -0.00723(18) 0.0267(9) Uani 1 1 d .
H3 H 0.0503 -0.1796 -0.0126 0.032 Uiso 1 1 calc R
O6 O 0.6412(3) 0.4724(3) 1.05282(13) 0.0376(7) Uani 1 1 d .
O1 O 0.3612(2) 0.2805(2) 0.06698(13) 0.0369(7) Uani 1 1 d .
O4 O -0.0422(2) 0.0893(2) 0.00289(18) 0.0424(8) Uani 1 1 d .
O12 O 0.5308(2) 0.1910(3) 0.91560(14) 0.0468(9) Uani 1 1 d .
C19 C 0.6888(3) 0.2282(3) 0.97853(16) 0.0224(8) Uani 1 1 d .
C21 C 0.6657(3) 0.0350(3) 0.98803(17) 0.0236(8) Uani 1 1 d .
C4 C 0.3156(3) 0.2442(3) 0.01733(16) 0.0214(8) Uani 1 1 d .
C1 C 0.2650(3) -0.1285(3) -0.01634(18) 0.0295(9) Uani 1 1 d .
H1A H 0.2373 -0.1711 -0.0555 0.044 Uiso 1 1 calc R
H1B H 0.2435 -0.1810 0.0190 0.044 Uiso 1 1 calc R
H1C H 0.3473 -0.0817 -0.0181 0.044 Uiso 1 1 calc R
C11 C 0.6288(3) 0.4994(3) 1.00175(17) 0.0234(8) Uani 1 1 d .
C7 C 0.0636(3) 0.1461(3) 0.01634(17) 0.0236(8) Uani 1 1 d .
C15 C 0.9356(4) 0.5128(3) 0.98786(19) 0.0308(9) Uani 1 1 d .
H15A H 0.8923 0.5472 0.9724 0.046 Uiso 1 1 calc R
H15B H 1.0009 0.5346 0.9606 0.046 Uiso 1 1 calc R
H15C H 0.9615 0.5390 1.0307 0.046 Uiso 1 1 calc R
C8 C 0.2943(3) 0.5360(4) 0.98443(19) 0.0327(9) Uani 1 1 d .
H8D H 0.2707 0.5343 0.9409 0.049 Uiso 1 1 calc R
H8B H 0.2695 0.5790 1.0100 0.049 Uiso 1 1 calc R
H8C H 0.2603 0.4588 1.0005 0.049 Uiso 1 1 calc R
H8A H 0.891(4) 0.888(4) 1.000(2) 0.042(13) Uiso 1 1 d .
H4A H -0.079(5) 0.125(4) 0.005(3) 0.055(15) Uiso 1 1 d .
H5A H 0.677(4) 0.419(4) 0.957(2) 0.043(13) Uiso 1 1 d .
H10A H 0.688(4) -0.073(4) 1.005(2) 0.023(12) Uiso 1 1 d .
H2A H 0.371(5) 0.371(5) -0.023(3) 0.08(2) Uiso 1 1 d .
H11A H 0.434(5) 0.120(4) 1.005(3) 0.061(16) Uiso 1 1 d .

loop_
_atom_site_aniso_label
_atom_site_aniso_U_11
_atom_site_aniso_U_22
_atom_site_aniso_U_33
_atom_site_aniso_U_23
_atom_site_aniso_U_13
_atom_site_aniso_U_12
N1 0.0165(16) 0.0223(16) 0.0220(14) 0.0017(12) 0.0006(12) 0.0088(14)
C10 0.025(2) 0.028(2) 0.0302(18) 0.0016(17) 0.0032(16) 0.0180(18)
C16 0.028(2) 0.024(2) 0.0220(16) -0.0029(16) 0.0004(17) 0.0119(18)
C12 0.0196(19) 0.022(2) 0.0264(17) 0.0018(16) 0.0013(15) 0.0093(17)
N3 0.0216(17) 0.0230(17) 0.0321(17) -0.0015(14) 0.0006(14) 0.0114(14)
O3 0.0225(14) 0.0215(15) 0.0471(15) 0.0002(13) -0.0027(12) 0.0108(12)
N5 0.0186(15) 0.0246(18) 0.0297(16) -0.0049(14) -0.0048(13) 0.0138(14)
O5 0.053(2) 0.050(2) 0.0351(16) -0.0009(14) -0.0002(14) 0.0415(18)
C20 0.0205(19) 0.025(2) 0.0242(16) -0.0056(16) -0.0028(15) 0.0150(17)
C13 0.023(2) 0.021(2) 0.0257(17) 0.0018(15) 0.0023(15) 0.0123(17)
C5 0.0198(19) 0.0215(19) 0.0221(16) 0.0025(15) -0.0015(15) 0.0124(16)
O11 0.0196(14) 0.0382(17) 0.0273(13) -0.0026(12) -0.0014(12) 0.0160(13)
C9 0.0188(19) 0.028(2) 0.0254(17) -0.0025(16) -0.0027(16) 0.0121(17)
C6 0.0190(18) 0.0181(19) 0.0284(18) -0.0014(15) -0.0028(16) 0.0085(16)
N4 0.0186(16) 0.0193(17) 0.0298(15) -0.0005(14) 0.0006(14) 0.0066(14)
O8 0.0139(15) 0.0246(16) 0.111(3) -0.0067(18) -0.0019(17) 0.0071(14)
N2 0.0167(16) 0.0228(17) 0.0413(17) -0.0004(15) -0.0002(14) 0.0093(14)
O10 0.0278(15) 0.0193(16) 0.0518(18) -0.0041(15) -0.0097(14) 0.0116(14)
C18 0.031(2) 0.031(2) 0.0308(19) -0.0009(17) 0.0012(18) 0.023(2)
O9 0.0220(15) 0.0305(16) 0.0450(15) -0.0112(13) -0.0101(13) 0.0145(13)
O2 0.0294(16) 0.0178(15) 0.0298(13) -0.0001(12) -0.0024(12) 0.0060(13)
N6 0.0226(18) 0.0278(18) 0.0250(15) 0.0001(13) 0.0029(13) 0.0160(15)
O7 0.0215(16) 0.0242(16) 0.103(3) 0.0035(18) -0.0051(17) 0.0110(14)
C14 0.020(2) 0.019(2) 0.037(2) 0.0009(17) 0.0003(17) 0.0074(17)
C2 0.026(2) 0.025(2) 0.0248(17) -0.0008(16) -0.0027(16) 0.0155(18)
C17 0.0186(19) 0.028(2) 0.0227(17) -0.0053(16) -0.0004(15) 0.0107(17)
C3 0.022(2) 0.0164(19) 0.040(2) 0.0014(17) -0.0030(17) 0.0077(17)
O6 0.050(2) 0.0413(19) 0.0329(15) 0.0041(13) -0.0014(13) 0.0313(16)
O1 0.0407(18) 0.0270(16) 0.0385(15) -0.0048(13) -0.0137(14) 0.0136(14)
O4 0.0184(15) 0.0266(16) 0.086(2) -0.0177(17) -0.0142(16) 0.0143(13)
O12 0.0281(17) 0.071(2) 0.0398(16) 0.0195(16) -0.0005(13) 0.0235(16)
C19 0.022(2) 0.025(2) 0.0236(17) 0.0026(15) 0.0036(15) 0.0144(17)
C21 0.022(2) 0.027(2) 0.0284(18) -0.0019(16) 0.0030(16) 0.0168(18)
C4 0.0168(18) 0.020(2) 0.0296(18) -0.0020(16) -0.0022(16) 0.0109(16)
C1 0.029(2) 0.026(2) 0.036(2) -0.0013(18) 0.0013(18) 0.0154(19)
C11 0.0151(18) 0.0168(18) 0.034(2) 0.0007(16) 0.0024(16) 0.0044(15)
C7 0.0193(19) 0.021(2) 0.0316(19) -0.0003(16) -0.0030(16) 0.0109(17)
C15 0.029(2) 0.030(2) 0.033(2) 0.0005(17) 0.0010(18) 0.0151(19)
C8 0.025(2) 0.036(2) 0.038(2) -0.0006(19) -0.0007(18) 0.016(2)

loop_
_atom_type_symbol
_atom_type_description
_atom_type_scat_dispersion_real
_atom_type_scat_dispersion_imag
_atom_type_scat_source
C C 0.0033 0.0000 'International Tables Vol C Tables 4.2.6.8 and 6.1.1.4'
H H 0.0000 0.0000 'International Tables Vol C Tables 4.2.6.8 and 6.1.1.4'
N N 0.0061 0.0000 'International Tables Vol C Tables 4.2.6.8 and 6.1.1.4'
O O 0.0106 0.0000 'International Tables Vol C Tables 4.2.6.8 and 6.1.1.4'

loop_
_geom_angle_atom_site_label_1
_geom_angle_atom_site_label_2
_geom_angle_atom_site_label_3
_geom_angle
C2 N1 C5 118.9(3)
N3 C10 C9 122.9(3)
N3 C10 H10 118.6
C9 C10 H10 118.6
N6 C16 C17 118.8(3)
N6 C16 C15 120.6(4)
C17 C16 C15 120.6(4)
N4 C12 C13 120.5(3)
N4 C12 C11 116.5(3)
C13 C12 C11 122.8(3)
C10 N3 C13 117.6(3)
C17 N5 C20 118.2(3)
C11 O5 H5A 110(3)
N5 C20 C19 120.2(3)
N5 C20 C21 118.7(3)
C19 C20 C21 121.0(3)
N3 C13 C12 120.7(3)
N3 C13 C14 118.6(3)
C12 C13 C14 120.7(3)
N1 C5 C6 121.4(3)
N1 C5 C4 115.4(3)
C6 C5 C4 123.1(3)
C18 O11 H11A 105(3)
N4 C9 C10 119.4(3)
N4 C9 C8 119.3(3)
C10 C9 C8 121.3(4)
N2 C6 C5 120.0(3)
N2 C6 C7 118.0(3)
C5 C6 C7 122.0(3)
C9 N4 C12 118.9(3)
C14 O8 H8A 108(3)
C3 N2 C6 118.1(3)
C21 O10 H10A 107(3)
O12 C18 O11 126.6(4)
O12 C18 C19 121.6(4)
O11 C18 C19 111.8(3)
C4 O2 H2A 105(4)
C16 N6 C19 119.7(3)
O7 C14 O8 125.9(4)
O7 C14 C13 122.9(3)
O8 C14 C13 111.2(3)
N1 C2 C3 119.0(3)
N1 C2 C1 119.9(3)
C3 C2 C1 121.1(4)
N5 C17 C16 122.3(3)
N5 C17 H17 118.8
C16 C17 H17 118.8
N2 C3 C2 122.5(4)
N2 C3 H3 118.8
C2 C3 H3 118.8
C7 O4 H4A 116(3)
N6 C19 C20 120.7(3)
N6 C19 C18 116.0(3)
C20 C19 C18 123.3(4)
O9 C21 O10 125.4(4)
O9 C21 C20 122.4(3)
O10 C21 C20 112.2(3)
O1 C4 O2 125.7(3)
O1 C4 C5 121.9(3)
O2 C4 C5 112.2(3)
C2 C1 H1A 109.5
C2 C1 H1B 109.5
H1A C1 H1B 109.5
C2 C1 H1C 109.5
H1A C1 H1C 109.5
H1B C1 H1C 109.5
O6 C11 O5 125.9(4)
O6 C11 C12 121.1(3)
O5 C11 C12 112.9(3)
O3 C7 O4 127.4(4)
O3 C7 C6 122.1(3)
O4 C7 C6 110.5(3)
C16 C15 H15A 109.5
C16 C15 H15B 109.5
H15A C15 H15B 109.5
C16 C15 H15C 109.5
H15A C15 H15C 109.5
H15B C15 H15C 109.5
C9 C8 H8D 109.5
C9 C8 H8B 109.5
H8D C8 H8B 109.5
C9 C8 H8C 109.5
H8D C8 H8C 109.5
H8B C8 H8C 109.5

loop_
_geom_bond_atom_site_label_1
_geom_bond_atom_site_label_2
_geom_bond_distance
N1 C2 1.329(5)
N1 C5 1.345(4)
C10 N3 1.318(5)
C10 C9 1.395(5)
C10 H10 0.9500
C16 N6 1.324(5)
C16 C17 1.412(5)
C16 C15 1.484(5)
C12 N4 1.350(5)
C12 C13 1.392(5)
C12 C11 1.514(5)
N3 C13 1.343(5)
O3 C7 1.200(4)
N5 C17 1.316(5)
N5 C20 1.349(5)
O5 C11 1.306(5)
O5 H5A 0.90(5)
C20 C19 1.389(5)
C20 C21 1.494(5)
C13 C14 1.504(5)
C5 C6 1.383(5)
C5 C4 1.513(5)
O11 C18 1.303(5)
O11 H11A 0.89(6)
C9 N4 1.329(5)
C9 C8 1.495(5)
C6 N2 1.344(5)
C6 C7 1.517(5)
O8 C14 1.296(5)
O8 H8A 0.87(5)
N2 C3 1.323(5)
O10 C21 1.313(5)
O10 H10A 0.74(4)
C18 O12 1.197(5)
C18 C19 1.519(5)
O9 C21 1.209(4)
O2 C4 1.316(4)
O2 H2A 0.84(6)
N6 C19 1.341(5)
O7 C14 1.197(5)
C2 C3 1.400(5)
C2 C1 1.486(5)
C17 H17 0.9500
C3 H3 0.9500
O6 C11 1.189(5)
O1 C4 1.203(4)
O4 C7 1.289(5)
O4 H4A 0.86(5)
C1 H1A 0.9800
C1 H1B 0.9800
C1 H1C 0.9800
C15 H15A 0.9800
C15 H15B 0.9800
C15 H15C 0.9800
C8 H8D 0.9800
C8 H8B 0.9800
C8 H8C 0.9800
